data_7060888
loop_
_publ_author_name
'Anandaraj, Pennamuthiriyan'
'Ramesh, Rengan'
'Kumaradhas, Poomani'

_publ_section_title
;
 Palladium(ii) N,N,O-pincer type complex-mediated dehydrogenative coupling
 of alcohols to quinazolines
;
_journal_issue 36
_journal_name_full 'New Journal of Chemistry'
_journal_page_first 16572
_journal_page_last 16580
_journal_paper_doi 10.1039/D1NJ03146E
_journal_volume 45
_journal_year 2021
_chemical_formula_moiety 'C38  H31  N3  O1  P1  Cl3  Pd1'
_chemical_formula_sum 'C38 H31 Cl3 N3 O P Pd'
_chemical_formula_weight 789.38
_space_group_IT_number 2
_space_group_name_Hall '-P 1'
_space_group_name_H-M_alt 'P -1'
_symmetry_cell_setting triclinic
_symmetry_Int_Tables_number 2
_symmetry_space_group_name_Hall '-P 1'
_symmetry_space_group_name_H-M 'P -1'
_atom_sites_solution_hydrogens mixed
_atom_sites_solution_primary 'dual - dual-space method e.g. SHELXD'
_atom_sites_solution_secondary 'dual - dual-space method e.g. SHELXD'
_audit_conform_dict_location ftp://ftp.iucr.org/pub/cif_core.dic
_audit_conform_dict_name cif_core.dic
_audit_conform_dict_version 2.4.3
_audit_creation_date 2019-07-15T10:31:54-00:00
_audit_creation_method 'WinGX routine CIF_UPDATE'
_audit_update_record
;
2019-07-15 deposited with the CCDC.	2021-08-05 downloaded from the CCDC.
;
_cell_angle_alpha 112.1310(10)
_cell_angle_beta 97.3090(10)
_cell_angle_gamma 99.9970(10)
_cell_formula_units_Z 2
_cell_length_a 11.6578(4)
_cell_length_b 12.3412(5)
_cell_length_c 13.2461(5)
_cell_measurement_reflns_used 9898
_cell_measurement_temperature 296(2)
_cell_measurement_theta_max 28.22
_cell_measurement_theta_min 2.88
_cell_measurement_wavelength 0.71073
_cell_volume 1699.33(11)
_computing_molecular_graphics 'Ortep for Windows (Farrugia, 2012)'
_computing_publication_material 'WinGX publication routines (Farrugia, 2012)'
_computing_structure_refinement 'SHELXL-2018/3 (Sheldrick, 2018)'
_computing_structure_solution 'SHELXT-2014 (Sheldrick, 2014)'
_diffrn_ambient_temperature 293(2)
_diffrn_measured_fraction_theta_full 0.992
_diffrn_measured_fraction_theta_max 0.993
_diffrn_measurement_device_type 'Bruker D8 VENTURE ECO'
_diffrn_measurement_method '\f and \w scans'
_diffrn_radiation_probe x-ray
_diffrn_radiation_type MoK\a
_diffrn_radiation_wavelength 0.71073
_diffrn_reflns_av_R_equivalents 0.0095
_diffrn_reflns_av_unetI/netI 0.0438
_diffrn_reflns_Laue_measured_fraction_full 0.992
_diffrn_reflns_Laue_measured_fraction_max 0.993
_diffrn_reflns_limit_h_max 11
_diffrn_reflns_limit_h_min -15
_diffrn_reflns_limit_k_max 16
_diffrn_reflns_limit_k_min -16
_diffrn_reflns_limit_l_max 12
_diffrn_reflns_limit_l_min -17
_diffrn_reflns_number 8358
_diffrn_reflns_point_group_measured_fraction_full 0.992
_diffrn_reflns_point_group_measured_fraction_max 0.993
_diffrn_reflns_theta_full 25.242
_diffrn_reflns_theta_max 28.263
_diffrn_reflns_theta_min 2.876
_diffrn_standards_number 0
_exptl_absorpt_coefficient_mu 0.865
_exptl_absorpt_correction_T_max 0.812
_exptl_absorpt_correction_T_min 0.756
_exptl_absorpt_correction_type 'Numerical Mu calculated'
_exptl_crystal_colour brown
_exptl_crystal_density_diffrn 1.543
_exptl_crystal_density_method 'not measured'
_exptl_crystal_description BLOCK
_exptl_crystal_F_000 800
_exptl_crystal_size_max 0.293
_exptl_crystal_size_mid 0.287
_exptl_crystal_size_min 0.22
_refine_diff_density_max 0.626
_refine_diff_density_min -0.476
_refine_diff_density_rms 0.055
_refine_ls_extinction_method none
_refine_ls_goodness_of_fit_ref 0.983
_refine_ls_hydrogen_treatment mixed
_refine_ls_matrix_type full
_refine_ls_number_constraints 0
_refine_ls_number_parameters 540
_refine_ls_number_reflns 8358
_refine_ls_number_restraints 0
_refine_ls_restrained_S_all 0.983
_refine_ls_R_factor_all 0.0349
_refine_ls_R_factor_gt 0.0295
_refine_ls_shift/su_max 0.043
_refine_ls_shift/su_mean 0.003
_refine_ls_structure_factor_coef Fsqd
_refine_ls_weighting_details 'w=1/[\s^2^(Fo^2^)+(0.0389P)^2^+0.3969P] where P=(Fo^2^+2Fc^2^)/3'
_refine_ls_weighting_scheme calc
_refine_ls_wR_factor_gt 0.0754
_refine_ls_wR_factor_ref 0.0779
_reflns_Friedel_coverage 0
_reflns_number_gt 7393
_reflns_number_total 8358
_reflns_threshold_expression 'I > 2\s(I)'
_cod_data_source_file d1nj03146e2.cif
_cod_data_source_block shelx_CCDC1
_cod_depositor_comments 'Adding full bibliography for 7060887--7060888.cif.'
_cod_database_code 7060888

loop_
_symmetry_equiv_pos_as_xyz
'x, y, z'
'-x, -y, -z'

loop_
_atom_site_label
_atom_site_type_symbol
_atom_site_fract_x
_atom_site_fract_y
_atom_site_fract_z
_atom_site_U_iso_or_equiv
_atom_site_adp_type
_atom_site_occupancy
_atom_site_site_symmetry_order
_atom_site_calc_flag
_atom_site_refinement_flags_posn
_atom_site_refinement_flags_adp
_atom_site_refinement_flags_occupancy
_atom_site_disorder_assembly
_atom_site_disorder_group
Pd1 Pd 0.57663(2) 0.23041(2) 0.56112(2) 0.03202(5) Uani 1 1 d . . . . .
P P 0.74234(4) 0.37150(4) 0.68108(4) 0.03354(10) Uani 1 1 d . . . . .
Cl1 Cl 0.01873(7) 0.12750(9) 0.91293(7) 0.0900(3) Uani 1 1 d . . . . .
Cl3 Cl 0.57469(7) 0.48924(8) 0.27993(8) 0.0846(2) Uani 1 1 d . . . . .
Cl2 Cl 0.44214(10) 0.26537(9) 0.09790(8) 0.0975(3) Uani 1 1 d . . . . .
O1 O 0.47877(12) 0.22994(12) 0.67752(11) 0.0400(3) Uani 1 1 d . . . . .
N2 N 0.42750(13) 0.10703(14) 0.46950(13) 0.0338(3) Uani 1 1 d . . . . .
N1 N 0.61982(14) 0.18691(15) 0.40793(14) 0.0382(3) Uani 1 1 d . . . . .
N3 N 0.33879(14) 0.08367(14) 0.52386(13) 0.0364(3) Uani 1 1 d . . . . .
C13 C 0.37542(16) 0.15275(16) 0.63022(16) 0.0353(4) Uani 1 1 d . . . . .
C32 C 0.75260(17) 0.39241(16) 0.82590(16) 0.0380(4) Uani 1 1 d . . . . .
C11 C 0.42299(16) 0.05226(16) 0.36401(15) 0.0340(4) Uani 1 1 d . . . . .
C23 C 0.75011(17) 0.52115(17) 0.68281(17) 0.0379(4) Uani 1 1 d . . . . .
C12 C 0.52693(17) 0.09459(17) 0.33083(16) 0.0369(4) Uani 1 1 d . . . . .
C10 C 0.3266(2) -0.04776(19) 0.27673(17) 0.0407(4) Uani 1 1 d . . . . .
C27 C 0.88221(17) 0.33711(17) 0.65109(16) 0.0371(4) Uani 1 1 d . . . . .
C14 C 0.29120(17) 0.14487(18) 0.70368(16) 0.0368(4) Uani 1 1 d . . . . .
C15 C 0.19643(18) 0.04496(19) 0.66881(18) 0.0414(4) Uani 1 1 d . . . . .
C33 C 0.6588(2) 0.4219(2) 0.87679(19) 0.0480(5) Uani 1 1 d . . . . .
C7 C 0.54746(18) 0.04755(19) 0.22531(17) 0.0402(4) Uani 1 1 d . . . . .
C4 C 0.70453(18) 0.19969(18) 0.34660(17) 0.0385(4) Uani 1 1 d . . . . .
C37 C 0.8499(2) 0.3761(2) 0.8859(2) 0.0537(5) Uani 1 1 d . . . . .
C28 C 0.8882(2) 0.21755(19) 0.60549(18) 0.0422(4) Uani 1 1 d . . . . .
C8 C 0.4568(2) -0.0547(2) 0.13378(18) 0.0506(5) Uani 1 1 d . . . . .
C16 C 0.1133(2) 0.0390(2) 0.7327(2) 0.0472(5) Uani 1 1 d . . . . .
C5 C 0.8167(2) 0.2800(2) 0.3794(2) 0.0479(5) Uani 1 1 d . . . . .
C9 C 0.3326(2) -0.0527(2) 0.16011(18) 0.0491(5) Uani 1 1 d . . . . .
C26 C 0.9834(2) 0.4264(2) 0.6706(2) 0.0535(6) Uani 1 1 d . . . . .
C3 C 0.66313(19) 0.1147(2) 0.23321(18) 0.0422(4) Uani 1 1 d . . . . .
C29 C 0.9933(2) 0.1890(2) 0.5794(2) 0.0523(5) Uani 1 1 d . . . . .
C34 C 0.6630(3) 0.4351(3) 0.9860(2) 0.0607(6) Uani 1 1 d . . . . .
C2 C 0.7345(2) 0.1114(3) 0.1548(2) 0.0552(6) Uani 1 1 d . . . . .
C24 C 0.8083(2) 0.62548(19) 0.7756(2) 0.0470(5) Uani 1 1 d . . . . .
C35 C 0.7598(3) 0.4182(3) 1.0439(2) 0.0685(7) Uani 1 1 d . . . . .
C22 C 0.6989(2) 0.5295(2) 0.5864(2) 0.0531(5) Uani 1 1 d . . . . .
C6 C 0.8847(2) 0.2724(3) 0.3005(2) 0.0591(6) Uani 1 1 d . . . . .
C36 C 0.8526(3) 0.3905(3) 0.9950(2) 0.0694(7) Uani 1 1 d . . . . .
C17 C 0.1253(2) 0.1347(2) 0.8327(2) 0.0521(5) Uani 1 1 d . . . . .
C30 C 1.0918(2) 0.2779(3) 0.5961(2) 0.0590(6) Uani 1 1 d . . . . .
C25 C 0.8162(2) 0.7374(2) 0.7710(3) 0.0585(6) Uani 1 1 d . . . . .
C20 C 0.7668(3) 0.7439(2) 0.6751(3) 0.0658(7) Uani 1 1 d . . . . .
C1 C 0.8446(2) 0.1906(3) 0.1896(2) 0.0627(7) Uani 1 1 d . . . . .
C31 C 1.0868(2) 0.3969(3) 0.6421(3) 0.0633(7) Uani 1 1 d . . . . .
C21 C 0.7081(3) 0.6419(3) 0.5836(3) 0.0695(8) Uani 1 1 d . . . . .
C18 C 0.2182(3) 0.2339(3) 0.8708(2) 0.0647(7) Uani 1 1 d . . . . .
C19 C 0.3026(2) 0.2389(2) 0.80640(19) 0.0549(6) Uani 1 1 d . . . . .
C38 C 0.5266(4) 0.3342(3) 0.2321(3) 0.1037(13) Uani 1 1 d . . . . .
H38A H 0.479857 0.315868 0.281658 0.124 Uiso 1 1 calc R U . . .
H38B H 0.595654 0.300627 0.234965 0.124 Uiso 1 1 calc R U . . .
H15 H 0.192(2) -0.017(2) 0.604(2) 0.044(6) Uiso 1 1 d . . . . .
H10A H 0.343(2) -0.116(2) 0.281(2) 0.049(6) Uiso 1 1 d . . . . .
H33 H 0.592(2) 0.432(2) 0.837(2) 0.052(7) Uiso 1 1 d . . . . .
H24 H 0.840(2) 0.620(2) 0.839(2) 0.050(7) Uiso 1 1 d . . . . .
H10 H 0.256(2) -0.035(2) 0.297(2) 0.048(6) Uiso 1 1 d . . . . .
H9A H 0.276(2) -0.124(3) 0.107(2) 0.067(8) Uiso 1 1 d . . . . .
H9B H 0.310(2) 0.020(2) 0.153(2) 0.056(7) Uiso 1 1 d . . . . .
H8B H 0.476(2) -0.132(2) 0.131(2) 0.068(8) Uiso 1 1 d . . . . .
H31 H 1.152(3) 0.461(3) 0.652(3) 0.084(10) Uiso 1 1 d . . . . .
H2 H 0.707(2) 0.053(2) 0.082(2) 0.046(6) Uiso 1 1 d . . . . .
H22 H 0.660(2) 0.462(3) 0.527(2) 0.067(8) Uiso 1 1 d . . . . .
H6 H 0.967(2) 0.330(2) 0.330(2) 0.063(8) Uiso 1 1 d . . . . .
H28 H 0.8237(19) 0.158(2) 0.5887(18) 0.037(5) Uiso 1 1 d . . . . .
H1 H 0.897(2) 0.182(2) 0.135(2) 0.061(7) Uiso 1 1 d . . . . .
H8A H 0.457(2) -0.047(2) 0.062(2) 0.051(6) Uiso 1 1 d . . . . .
H26 H 0.978(3) 0.510(3) 0.700(2) 0.077(9) Uiso 1 1 d . . . . .
H5 H 0.842(2) 0.337(2) 0.449(2) 0.054(7) Uiso 1 1 d . . . . .
H19 H 0.371(2) 0.306(3) 0.834(2) 0.066(8) Uiso 1 1 d . . . . .
H16 H 0.051(3) -0.028(3) 0.704(3) 0.084(10) Uiso 1 1 d . . . . .
H37 H 0.907(2) 0.353(2) 0.853(2) 0.050(7) Uiso 1 1 d . . . . .
H20 H 0.773(3) 0.821(3) 0.677(3) 0.084(9) Uiso 1 1 d . . . . .
H25 H 0.859(2) 0.802(3) 0.826(2) 0.062(8) Uiso 1 1 d . . . . .
H30 H 1.158(3) 0.256(2) 0.576(2) 0.067(8) Uiso 1 1 d . . . . .
H34 H 0.600(3) 0.455(3) 1.013(3) 0.075(9) Uiso 1 1 d . . . . .
H21 H 0.676(3) 0.644(3) 0.521(3) 0.086(10) Uiso 1 1 d . . . . .
H29 H 0.999(2) 0.109(2) 0.549(2) 0.057(7) Uiso 1 1 d . . . . .
H18 H 0.225(3) 0.295(3) 0.936(3) 0.085(10) Uiso 1 1 d . . . . .
H35 H 0.765(3) 0.430(3) 1.117(3) 0.101(11) Uiso 1 1 d . . . . .
H36 H 0.921(3) 0.379(3) 1.029(3) 0.098(11) Uiso 1 1 d . . . . .

loop_
_atom_site_aniso_label
_atom_site_aniso_U_11
_atom_site_aniso_U_22
_atom_site_aniso_U_33
_atom_site_aniso_U_23
_atom_site_aniso_U_13
_atom_site_aniso_U_12
Pd1 0.03098(8) 0.03110(8) 0.03215(8) 0.01233(6) 0.00698(5) 0.00406(5)
P 0.0311(2) 0.0298(2) 0.0370(2) 0.01198(19) 0.00723(18) 0.00432(18)
Cl1 0.0716(5) 0.1228(7) 0.0756(5) 0.0340(5) 0.0468(4) 0.0153(5)
Cl3 0.0748(5) 0.0893(5) 0.0817(5) 0.0348(4) 0.0013(4) 0.0115(4)
Cl2 0.1170(7) 0.0847(6) 0.0770(5) 0.0153(4) 0.0347(5) 0.0205(5)
O1 0.0358(7) 0.0423(7) 0.0320(7) 0.0088(6) 0.0068(5) 0.0002(6)
N2 0.0321(8) 0.0342(7) 0.0322(7) 0.0120(6) 0.0072(6) 0.0038(6)
N1 0.0369(8) 0.0405(8) 0.0384(8) 0.0184(7) 0.0100(7) 0.0053(7)
N3 0.0333(8) 0.0393(8) 0.0338(8) 0.0144(7) 0.0084(6) 0.0016(6)
C13 0.0334(9) 0.0346(9) 0.0364(9) 0.0136(8) 0.0071(7) 0.0067(7)
C32 0.0380(10) 0.0326(9) 0.0366(10) 0.0119(8) 0.0039(8) -0.0003(7)
C11 0.0369(9) 0.0336(9) 0.0320(9) 0.0144(7) 0.0060(7) 0.0082(7)
C23 0.0388(10) 0.0330(9) 0.0447(10) 0.0160(8) 0.0150(8) 0.0110(8)
C12 0.0382(10) 0.0403(9) 0.0345(9) 0.0175(8) 0.0085(8) 0.0088(8)
C10 0.0430(11) 0.0384(10) 0.0342(10) 0.0112(8) 0.0045(8) 0.0044(9)
C27 0.0340(9) 0.0358(9) 0.0401(10) 0.0144(8) 0.0086(7) 0.0073(7)
C14 0.0348(9) 0.0412(10) 0.0357(9) 0.0165(8) 0.0085(7) 0.0099(8)
C15 0.0429(11) 0.0398(10) 0.0407(11) 0.0153(9) 0.0103(8) 0.0096(9)
C33 0.0464(12) 0.0492(12) 0.0421(11) 0.0134(10) 0.0087(9) 0.0086(10)
C7 0.0418(10) 0.0483(11) 0.0359(10) 0.0204(9) 0.0102(8) 0.0155(9)
C4 0.0396(10) 0.0452(10) 0.0423(10) 0.0269(9) 0.0140(8) 0.0144(8)
C37 0.0445(12) 0.0674(15) 0.0493(13) 0.0249(12) 0.0069(10) 0.0135(11)
C28 0.0446(11) 0.0382(10) 0.0455(11) 0.0188(9) 0.0089(9) 0.0103(9)
C8 0.0547(13) 0.0598(14) 0.0325(10) 0.0141(10) 0.0083(9) 0.0132(11)
C16 0.0411(11) 0.0536(12) 0.0519(12) 0.0275(11) 0.0136(9) 0.0076(10)
C5 0.0463(12) 0.0507(12) 0.0546(13) 0.0305(11) 0.0155(10) 0.0071(10)
C9 0.0487(12) 0.0577(13) 0.0329(10) 0.0140(10) 0.0029(9) 0.0075(11)
C26 0.0405(11) 0.0396(11) 0.0745(16) 0.0173(11) 0.0156(11) 0.0066(9)
C3 0.0431(11) 0.0546(12) 0.0430(11) 0.0292(10) 0.0150(9) 0.0210(9)
C29 0.0597(14) 0.0511(13) 0.0516(13) 0.0207(11) 0.0109(11) 0.0282(11)
C34 0.0644(16) 0.0666(16) 0.0443(13) 0.0142(12) 0.0201(12) 0.0120(13)
C2 0.0567(14) 0.0813(17) 0.0462(13) 0.0374(13) 0.0224(11) 0.0285(13)
C24 0.0469(12) 0.0372(10) 0.0514(13) 0.0134(9) 0.0086(10) 0.0083(9)
C35 0.0801(19) 0.0794(19) 0.0386(13) 0.0222(13) 0.0083(12) 0.0082(15)
C22 0.0710(16) 0.0440(12) 0.0465(12) 0.0191(10) 0.0140(11) 0.0164(11)
C6 0.0518(14) 0.0710(16) 0.0756(18) 0.0490(15) 0.0266(13) 0.0136(12)
C36 0.0690(18) 0.090(2) 0.0496(14) 0.0330(15) 0.0002(13) 0.0182(15)
C17 0.0454(12) 0.0707(15) 0.0472(12) 0.0272(11) 0.0212(10) 0.0163(11)
C30 0.0429(13) 0.0769(17) 0.0637(15) 0.0284(13) 0.0140(11) 0.0291(12)
C25 0.0635(15) 0.0325(10) 0.0733(17) 0.0127(11) 0.0211(13) 0.0120(11)
C20 0.089(2) 0.0405(12) 0.0814(19) 0.0309(13) 0.0318(16) 0.0257(13)
C1 0.0576(15) 0.0896(19) 0.0671(17) 0.0508(16) 0.0336(13) 0.0249(14)
C31 0.0372(12) 0.0633(15) 0.0834(19) 0.0259(14) 0.0142(12) 0.0052(11)
C21 0.100(2) 0.0575(15) 0.0665(18) 0.0365(14) 0.0220(16) 0.0298(15)
C18 0.0641(16) 0.0695(16) 0.0434(13) 0.0046(12) 0.0240(12) 0.0064(13)
C19 0.0527(13) 0.0535(13) 0.0411(12) 0.0056(10) 0.0144(10) -0.0020(11)
C38 0.141(4) 0.087(2) 0.099(3) 0.055(2) 0.008(2) 0.041(2)

loop_
_atom_type_symbol
_atom_type_description
_atom_type_scat_dispersion_real
_atom_type_scat_dispersion_imag
_atom_type_scat_source
C C 0.0033 0.0016 'International Tables Vol C Tables 4.2.6.8 and 6.1.1.4'
H H 0 0 'International Tables Vol C Tables 4.2.6.8 and 6.1.1.4'
N N 0.0061 0.0033 'International Tables Vol C Tables 4.2.6.8 and 6.1.1.4'
O O 0.0106 0.006 'International Tables Vol C Tables 4.2.6.8 and 6.1.1.4'
P P 0.1023 0.0942 'International Tables Vol C Tables 4.2.6.8 and 6.1.1.4'
Cl Cl 0.1484 0.1585 'International Tables Vol C Tables 4.2.6.8 and 6.1.1.4'
Pd Pd -0.9988 1.0072 'International Tables Vol C Tables 4.2.6.8 and 6.1.1.4'

loop_
_exptl_crystal_face_index_h
_exptl_crystal_face_index_k
_exptl_crystal_face_index_l
_exptl_crystal_face_perp_dist
0.00 1.00 -1.00 0.1280
-1.00 4.00 4.00 0.1180
0.00 4.00 -3.00 0.1330
1.00 -3.00 -4.00 0.1110
0.00 -4.00 5.00 0.2000
0.00 3.00 -4.00 0.1250
-1.00 2.00 2.00 0.1150
1.00 3.00 -5.00 0.1190
-1.00 -3.00 5.00 0.1820
1.00 0.00 -2.00 0.1170
-1.00 0.00 2.00 0.1360
0.00 2.00 -1.00 0.1410
4.00 -1.00 -2.00 0.1280
-4.00 1.00 2.00 0.1220
-2.00 3.00 0.00 0.0970
-3.00 2.00 -4.00 0.1070
0.00 -4.00 1.00 0.1290
3.00 -1.00 4.00 0.1550
1.00 1.00 1.00 0.1140
-1.00 3.00 -2.00 0.1160
-3.00 -2.00 3.00 0.1880
4.00 -1.00 1.00 0.1020
-7.00 5.00 1.00 0.0800
5.00 3.00 -3.00 0.1040
-4.00 1.00 -2.00 0.1000
-5.00 0.00 -2.00 0.1180

loop_
_geom_angle_atom_site_label_1
_geom_angle_atom_site_label_2
_geom_angle_atom_site_label_3
_geom_angle
_geom_angle_site_symmetry_1
_geom_angle_site_symmetry_3
_geom_angle_publ_flag
N2 Pd1 O1 77.67(6) . . ?
N2 Pd1 N1 81.61(6) . . ?
O1 Pd1 N1 159.26(6) . . ?
N2 Pd1 P 174.60(4) . . ?
O1 Pd1 P 97.07(4) . . ?
N1 Pd1 P 103.67(5) . . ?
C27 P C32 103.82(9) . . ?
C27 P C23 105.48(9) . . ?
C32 P C23 105.18(9) . . ?
C27 P Pd1 114.37(7) . . ?
C32 P Pd1 113.99(6) . . ?
C23 P Pd1 113.02(7) . . ?
C13 O1 Pd1 110.28(11) . . ?
C11 N2 N3 125.12(15) . . ?
C11 N2 Pd1 117.07(12) . . ?
N3 N2 Pd1 117.77(11) . . ?
C4 N1 C12 104.07(16) . . ?
C4 N1 Pd1 148.19(14) . . ?
C12 N1 Pd1 107.31(11) . . ?
C13 N3 N2 108.35(15) . . ?
O1 C13 N3 125.92(17) . . ?
O1 C13 C14 116.97(16) . . ?
N3 C13 C14 117.09(16) . . ?
C37 C32 C33 118.9(2) . . ?
C37 C32 P 122.01(17) . . ?
C33 C32 P 119.01(16) . . ?
N2 C11 C12 113.06(17) . . ?
N2 C11 C10 128.93(17) . . ?
C12 C11 C10 117.99(17) . . ?
C24 C23 C22 119.45(19) . . ?
C24 C23 P 122.20(16) . . ?
C22 C23 P 118.32(16) . . ?
C7 C12 N1 114.36(17) . . ?
C7 C12 C11 124.78(18) . . ?
N1 C12 C11 120.81(17) . . ?
C11 C10 C9 111.23(17) . . ?
C11 C10 H10A 104.1(15) . . ?
C9 C10 H10A 109.4(15) . . ?
C11 C10 H10 106.0(15) . . ?
C9 C10 H10 113.7(15) . . ?
H10A C10 H10 112(2) . . ?
C26 C27 C28 118.84(19) . . ?
C26 C27 P 122.23(16) . . ?
C28 C27 P 118.93(15) . . ?
C15 C14 C19 118.64(19) . . ?
C15 C14 C13 120.38(18) . . ?
C19 C14 C13 120.93(18) . . ?
C16 C15 C14 121.3(2) . . ?
C16 C15 H15 120.5(15) . . ?
C14 C15 H15 118.1(15) . . ?
C34 C33 C32 120.1(2) . . ?
C34 C33 H33 119.6(15) . . ?
C32 C33 H33 120.2(15) . . ?
C12 C7 C3 104.67(18) . . ?
C12 C7 C8 120.53(19) . . ?
C3 C7 C8 134.78(19) . . ?
N1 C4 C5 130.2(2) . . ?
N1 C4 C3 110.10(17) . . ?
C5 C4 C3 119.74(19) . . ?
C36 C37 C32 119.9(2) . . ?
C36 C37 H37 120.5(16) . . ?
C32 C37 H37 119.5(16) . . ?
C29 C28 C27 120.0(2) . . ?
C29 C28 H28 119.1(14) . . ?
C27 C28 H28 120.8(14) . . ?
C7 C8 C9 109.45(18) . . ?
C7 C8 H8B 108.0(16) . . ?
C9 C8 H8B 108.4(16) . . ?
C7 C8 H8A 110.3(14) . . ?
C9 C8 H8A 108.8(14) . . ?
H8B C8 H8A 112(2) . . ?
C15 C16 C17 118.7(2) . . ?
C15 C16 H16 117(2) . . ?
C17 C16 H16 124(2) . . ?
C6 C5 C4 118.2(2) . . ?
C6 C5 H5 121.1(17) . . ?
C4 C5 H5 120.6(16) . . ?
C8 C9 C10 113.10(19) . . ?
C8 C9 H9A 109.7(16) . . ?
C10 C9 H9A 107.5(17) . . ?
C8 C9 H9B 108.1(14) . . ?
C10 C9 H9B 109.6(15) . . ?
H9A C9 H9B 109(2) . . ?
C31 C26 C27 120.7(2) . . ?
C31 C26 H26 120.7(17) . . ?
C27 C26 H26 118.4(17) . . ?
C2 C3 C7 133.0(2) . . ?
C2 C3 C4 120.2(2) . . ?
C7 C3 C4 106.80(17) . . ?
C30 C29 C28 120.7(2) . . ?
C30 C29 H29 118.3(16) . . ?
C28 C29 H29 121.0(16) . . ?
C35 C34 C33 120.1(3) . . ?
C35 C34 H34 125.3(19) . . ?
C33 C34 H34 115(2) . . ?
C1 C2 C3 118.7(2) . . ?
C1 C2 H2 122.5(15) . . ?
C3 C2 H2 118.7(15) . . ?
C23 C24 C25 119.9(2) . . ?
C23 C24 H24 119.4(16) . . ?
C25 C24 H24 120.6(16) . . ?
C36 C35 C34 120.2(3) . . ?
C36 C35 H35 119(2) . . ?
C34 C35 H35 121(2) . . ?
C21 C22 C23 119.6(2) . . ?
C21 C22 H22 120.9(18) . . ?
C23 C22 H22 119.5(18) . . ?
C5 C6 C1 122.4(2) . . ?
C5 C6 H6 114.5(16) . . ?
C1 C6 H6 123.1(15) . . ?
C35 C36 C37 120.7(3) . . ?
C35 C36 H36 125(2) . . ?
C37 C36 H36 115(2) . . ?
C18 C17 C16 121.8(2) . . ?
C18 C17 Cl1 119.60(19) . . ?
C16 C17 Cl1 118.60(19) . . ?
C29 C30 C31 119.7(2) . . ?
C29 C30 H30 118.4(18) . . ?
C31 C30 H30 121.9(18) . . ?
C20 C25 C24 119.8(2) . . ?
C20 C25 H25 120.1(18) . . ?
C24 C25 H25 119.7(19) . . ?
C25 C20 C21 120.8(2) . . ?
C25 C20 H20 116(2) . . ?
C21 C20 H20 123(2) . . ?
C2 C1 C6 120.7(2) . . ?
C2 C1 H1 117.4(16) . . ?
C6 C1 H1 121.7(16) . . ?
C30 C31 C26 120.0(2) . . ?
C30 C31 H31 122.4(19) . . ?
C26 C31 H31 117.5(19) . . ?
C20 C21 C22 120.3(3) . . ?
C20 C21 H21 122(2) . . ?
C22 C21 H21 117(2) . . ?
C17 C18 C19 119.2(2) . . ?
C17 C18 H18 121(2) . . ?
C19 C18 H18 120(2) . . ?
C18 C19 C14 120.3(2) . . ?
C18 C19 H19 120.2(17) . . ?
C14 C19 H19 119.5(17) . . ?
Cl3 C38 Cl2 113.78(18) . . ?
Cl3 C38 H38A 108.8 . . ?
Cl2 C38 H38A 108.8 . . ?
Cl3 C38 H38B 108.8 . . ?
Cl2 C38 H38B 108.8 . . ?
H38A C38 H38B 107.7 . . ?

loop_
_geom_bond_atom_site_label_1
_geom_bond_atom_site_label_2
_geom_bond_distance
_geom_bond_site_symmetry_2
_geom_bond_publ_flag
Pd1 N2 1.9914(15) . ?
Pd1 O1 2.0326(13) . ?
Pd1 N1 2.0475(16) . ?
Pd1 P 2.2924(5) . ?
P C27 1.8096(19) . ?
P C32 1.822(2) . ?
P C23 1.8246(19) . ?
Cl1 C17 1.747(2) . ?
Cl3 C38 1.732(4) . ?
Cl2 C38 1.725(4) . ?
O1 C13 1.308(2) . ?
N2 C11 1.292(2) . ?
N2 N3 1.383(2) . ?
N1 C4 1.381(2) . ?
N1 C12 1.388(3) . ?
N3 C13 1.308(2) . ?
C13 C14 1.484(3) . ?
C32 C37 1.389(3) . ?
C32 C33 1.387(3) . ?
C11 C12 1.422(3) . ?
C11 C10 1.495(3) . ?
C23 C24 1.386(3) . ?
C23 C22 1.386(3) . ?
C12 C7 1.367(3) . ?
C10 C9 1.534(3) . ?
C10 H10A 0.92(2) . ?
C10 H10 0.92(2) . ?
C27 C26 1.389(3) . ?
C27 C28 1.386(3) . ?
C14 C15 1.387(3) . ?
C14 C19 1.388(3) . ?
C15 C16 1.375(3) . ?
C15 H15 0.90(2) . ?
C33 C34 1.386(3) . ?
C33 H33 0.94(2) . ?
C7 C3 1.423(3) . ?
C7 C8 1.496(3) . ?
C4 C5 1.401(3) . ?
C4 C3 1.429(3) . ?
C37 C36 1.383(4) . ?
C37 H37 0.87(2) . ?
C28 C29 1.383(3) . ?
C28 H28 0.89(2) . ?
C8 C9 1.534(3) . ?
C8 H8B 1.00(3) . ?
C8 H8A 0.99(2) . ?
C16 C17 1.373(3) . ?
C16 H16 0.92(3) . ?
C5 C6 1.376(3) . ?
C5 H5 0.90(3) . ?
C9 H9A 0.96(3) . ?
C9 H9B 1.01(3) . ?
C26 C31 1.376(3) . ?
C26 H26 0.98(3) . ?
C3 C2 1.404(3) . ?
C29 C30 1.374(4) . ?
C29 H29 0.93(3) . ?
C34 C35 1.374(4) . ?
C34 H34 0.89(3) . ?
C2 C1 1.374(4) . ?
C2 H2 0.93(2) . ?
C24 C25 1.393(3) . ?
C24 H24 0.91(2) . ?
C35 C36 1.358(4) . ?
C35 H35 0.91(4) . ?
C22 C21 1.388(3) . ?
C22 H22 0.90(3) . ?
C6 C1 1.392(4) . ?
C6 H6 1.02(3) . ?
C36 H36 0.93(3) . ?
C17 C18 1.364(4) . ?
C30 C31 1.378(4) . ?
C30 H30 0.90(3) . ?
C25 C20 1.363(4) . ?
C25 H25 0.86(3) . ?
C20 C21 1.364(4) . ?
C20 H20 0.94(3) . ?
C1 H1 0.99(3) . ?
C31 H31 0.96(3) . ?
C21 H21 0.88(3) . ?
C18 C19 1.390(3) . ?
C18 H18 0.89(3) . ?
C19 H19 0.96(3) . ?
C38 H38A 0.97 . ?
C38 H38B 0.97 . ?

loop_
_geom_torsion_atom_site_label_1
_geom_torsion_atom_site_label_2
_geom_torsion_atom_site_label_3
_geom_torsion_atom_site_label_4
_geom_torsion
_geom_torsion_site_symmetry_1
_geom_torsion_site_symmetry_2
_geom_torsion_site_symmetry_3
_geom_torsion_site_symmetry_4
_geom_torsion_publ_flag
C11 N2 N3 C13 177.77(17) . . . . ?
Pd1 N2 N3 C13 0.12(19) . . . . ?
Pd1 O1 C13 N3 0.8(2) . . . . ?
Pd1 O1 C13 C14 -177.76(13) . . . . ?
N2 N3 C13 O1 -0.7(3) . . . . ?
N2 N3 C13 C14 177.93(15) . . . . ?
C27 P C32 C37 -2.8(2) . . . . ?
C23 P C32 C37 -113.40(19) . . . . ?
Pd1 P C32 C37 122.25(17) . . . . ?
C27 P C32 C33 179.19(16) . . . . ?
C23 P C32 C33 68.61(18) . . . . ?
Pd1 P C32 C33 -55.74(17) . . . . ?
N3 N2 C11 C12 -179.93(16) . . . . ?
Pd1 N2 C11 C12 -2.3(2) . . . . ?
N3 N2 C11 C10 -1.2(3) . . . . ?
Pd1 N2 C11 C10 176.46(16) . . . . ?
C27 P C23 C24 -82.08(19) . . . . ?
C32 P C23 C24 27.3(2) . . . . ?
Pd1 P C23 C24 152.26(16) . . . . ?
C27 P C23 C22 95.89(18) . . . . ?
C32 P C23 C22 -154.72(17) . . . . ?
Pd1 P C23 C22 -29.76(19) . . . . ?
C4 N1 C12 C7 0.5(2) . . . . ?
Pd1 N1 C12 C7 -174.22(14) . . . . ?
C4 N1 C12 C11 178.00(17) . . . . ?
Pd1 N1 C12 C11 3.3(2) . . . . ?
N2 C11 C12 C7 176.34(18) . . . . ?
C10 C11 C12 C7 -2.5(3) . . . . ?
N2 C11 C12 N1 -0.9(3) . . . . ?
C10 C11 C12 N1 -179.76(17) . . . . ?
N2 C11 C10 C9 157.7(2) . . . . ?
C12 C11 C10 C9 -23.6(3) . . . . ?
C32 P C27 C26 -88.5(2) . . . . ?
C23 P C27 C26 21.9(2) . . . . ?
Pd1 P C27 C26 146.67(18) . . . . ?
C32 P C27 C28 92.53(17) . . . . ?
C23 P C27 C28 -157.12(16) . . . . ?
Pd1 P C27 C28 -32.29(18) . . . . ?
O1 C13 C14 C15 -161.54(18) . . . . ?
N3 C13 C14 C15 19.7(3) . . . . ?
O1 C13 C14 C19 21.0(3) . . . . ?
N3 C13 C14 C19 -157.7(2) . . . . ?
C19 C14 C15 C16 1.4(3) . . . . ?
C13 C14 C15 C16 -176.10(19) . . . . ?
C37 C32 C33 C34 0.2(3) . . . . ?
P C32 C33 C34 178.25(19) . . . . ?
N1 C12 C7 C3 -0.3(2) . . . . ?
C11 C12 C7 C3 -177.69(18) . . . . ?
N1 C12 C7 C8 178.39(18) . . . . ?
C11 C12 C7 C8 1.0(3) . . . . ?
C12 N1 C4 C5 179.0(2) . . . . ?
Pd1 N1 C4 C5 -10.6(4) . . . . ?
C12 N1 C4 C3 -0.5(2) . . . . ?
Pd1 N1 C4 C3 169.92(19) . . . . ?
C33 C32 C37 C36 -0.6(4) . . . . ?
P C32 C37 C36 -178.6(2) . . . . ?
C26 C27 C28 C29 -0.5(3) . . . . ?
P C27 C28 C29 178.45(17) . . . . ?
C12 C7 C8 C9 26.2(3) . . . . ?
C3 C7 C8 C9 -155.6(2) . . . . ?
C14 C15 C16 C17 0.2(3) . . . . ?
N1 C4 C5 C6 179.3(2) . . . . ?
C3 C4 C5 C6 -1.2(3) . . . . ?
C7 C8 C9 C10 -52.2(3) . . . . ?
C11 C10 C9 C8 51.5(3) . . . . ?
C28 C27 C26 C31 2.0(4) . . . . ?
P C27 C26 C31 -177.0(2) . . . . ?
C12 C7 C3 C2 -179.2(2) . . . . ?
C8 C7 C3 C2 2.3(4) . . . . ?
C12 C7 C3 C4 0.0(2) . . . . ?
C8 C7 C3 C4 -178.4(2) . . . . ?
N1 C4 C3 C2 179.67(18) . . . . ?
C5 C4 C3 C2 0.1(3) . . . . ?
N1 C4 C3 C7 0.3(2) . . . . ?
C5 C4 C3 C7 -179.25(18) . . . . ?
C27 C28 C29 C30 -1.3(4) . . . . ?
C32 C33 C34 C35 -0.4(4) . . . . ?
C7 C3 C2 C1 179.6(2) . . . . ?
C4 C3 C2 C1 0.5(3) . . . . ?
C22 C23 C24 C25 -0.8(3) . . . . ?
P C23 C24 C25 177.13(18) . . . . ?
C33 C34 C35 C36 1.1(5) . . . . ?
C24 C23 C22 C21 0.9(4) . . . . ?
P C23 C22 C21 -177.1(2) . . . . ?
C4 C5 C6 C1 1.9(4) . . . . ?
C34 C35 C36 C37 -1.5(5) . . . . ?
C32 C37 C36 C35 1.3(5) . . . . ?
C15 C16 C17 C18 -1.2(4) . . . . ?
C15 C16 C17 Cl1 179.31(18) . . . . ?
C28 C29 C30 C31 1.7(4) . . . . ?
C23 C24 C25 C20 0.0(4) . . . . ?
C24 C25 C20 C21 0.8(4) . . . . ?
C3 C2 C1 C6 0.1(4) . . . . ?
C5 C6 C1 C2 -1.3(4) . . . . ?
C29 C30 C31 C26 -0.3(4) . . . . ?
C27 C26 C31 C30 -1.6(4) . . . . ?
C25 C20 C21 C22 -0.7(5) . . . . ?
C23 C22 C21 C20 -0.1(5) . . . . ?
C16 C17 C18 C19 0.6(4) . . . . ?
Cl1 C17 C18 C19 180.0(2) . . . . ?
C17 C18 C19 C14 1.1(4) . . . . ?
C15 C14 C19 C18 -2.1(4) . . . . ?
C13 C14 C19 C18 175.4(2) . . . . ?
